data_7159071
loop_
_publ_author_name
'Shang, Chong'
'Huang, Xiao-Yan'
'Wang, Yuan'
'Dong, Wei'
'He, Xiao-Feng'
'Li, Tian-Ze'
'Chen, Ji-Jun'

_publ_section_title
;
 Artemongolides A-F, undescribed sesquiterpenoid dimers from <i>Artemisia
 mongolica</i> and their antihepatic fibrosis activities.
;
_journal_issue 4
_journal_name_full 'Organic &amp; biomolecular chemistry'
_journal_page_first 823
_journal_page_last 831
_journal_paper_doi 10.1039/d2ob02182j
_journal_volume 21
_journal_year 2023
_chemical_absolute_configuration ad
_chemical_formula_moiety 'C32 H38 O10'
_chemical_formula_sum 'C32 H38 O10'
_chemical_formula_weight 582.62
_space_group_crystal_system monoclinic
_space_group_IT_number 5
_space_group_name_Hall 'C 2y'
_space_group_name_H-M_alt 'C 1 2 1'
_atom_sites_solution_hydrogens geom
_audit_update_record
;
2022-10-08 deposited with the CCDC.	2022-12-13 downloaded from the CCDC.
;
_cell_angle_alpha 90
_cell_angle_beta 117.884(3)
_cell_angle_gamma 90
_cell_formula_units_Z 4
_cell_length_a 23.9849(14)
_cell_length_b 14.4810(8)
_cell_length_c 12.3512(6)
_cell_measurement_reflns_used 9950
_cell_measurement_temperature 100.(2)
_cell_measurement_theta_max 70.0760
_cell_measurement_theta_min 3.6965
_cell_volume 3791.8(4)
_computing_cell_refinement 'SAINT V8.38A (Bruker AXS Inc., 2017)'
_computing_data_collection 'Bruker Instrument Service vV6.2.9'
_computing_data_reduction 'SAINT V8.38A (Bruker AXS Inc., 2017)'
_computing_molecular_graphics 'shelXle (C.B. Huebschle, rev 882)'
_computing_structure_refinement 'SHELXL-2017/1 (Sheldrick, 2017)'
_computing_structure_solution 'SHELXT 2014/5 (Sheldrick, 2014)'
_diffrn_ambient_temperature 100.(2)
_diffrn_detector_area_resol_mean 7.3910
_diffrn_measured_fraction_theta_full 0.996
_diffrn_measured_fraction_theta_max 0.996
_diffrn_measurement_device_type 'Bruker D8 QUEST PHOTON II'
_diffrn_radiation_monochromator 'Helixos MX multilayer Optic'
_diffrn_radiation_type 'Cu K\a'
_diffrn_radiation_wavelength 1.54178
_diffrn_reflns_av_R_equivalents 0.1026
_diffrn_reflns_av_unetI/netI 0.0748
_diffrn_reflns_limit_h_max 27
_diffrn_reflns_limit_h_min -29
_diffrn_reflns_limit_k_max 17
_diffrn_reflns_limit_k_min -17
_diffrn_reflns_limit_l_max 14
_diffrn_reflns_limit_l_min -12
_diffrn_reflns_number 31598
_diffrn_reflns_theta_full 70.38
_diffrn_reflns_theta_max 70.38
_diffrn_reflns_theta_min 3.70
_diffrn_source 'Ius Diamond'
_diffrn_source_type Microfocus
_exptl_absorpt_coefficient_mu 0.627
_exptl_absorpt_correction_T_max 0.95
_exptl_absorpt_correction_T_min 0.75
_exptl_absorpt_correction_type multi-scan
_exptl_absorpt_process_details
;
SADABS-2016/2 - Bruker AXS area detector scaling and absorption correction
;
_exptl_crystal_colour 'clear light colourless'
_exptl_crystal_density_diffrn 1.021
_exptl_crystal_density_method 'not measured'
_exptl_crystal_description prism
_exptl_crystal_F_000 1240
_exptl_crystal_size_max 0.540
_exptl_crystal_size_mid 0.200
_exptl_crystal_size_min 0.080
_refine_diff_density_max 0.667
_refine_diff_density_min -0.288
_refine_ls_abs_structure_details
;

Flack x determined using 2059 quotients [(I+)-(I-)]/[(I+)+(I-)]
(Parsons, Flack and Wagner, Acta Cryst. B69 (2013) 249-259).
;
_refine_ls_abs_structure_Flack 0.03(11)
_refine_ls_extinction_method none
_refine_ls_goodness_of_fit_ref 1.072
_refine_ls_hydrogen_treatment constr
_refine_ls_matrix_type full
_refine_ls_number_parameters 388
_refine_ls_number_reflns 7097
_refine_ls_number_restraints 1
_refine_ls_restrained_S_all 1.072
_refine_ls_R_factor_all 0.0898
_refine_ls_R_factor_gt 0.0728
_refine_ls_shift/su_max 0.007
_refine_ls_shift/su_mean 0.001
_refine_ls_structure_factor_coef Fsqd
_refine_ls_weighting_details 'w=1/[\s^2^(Fo^2^)+(0.1640P)^2^] where P=(Fo^2^+2Fc^2^)/3'
_refine_ls_weighting_scheme calc
_refine_ls_wR_factor_gt 0.2117
_refine_ls_wR_factor_ref 0.2296
_reflns_number_gt 5784
_reflns_number_total 7097
_reflns_threshold_expression 'I > 2\s(I)'
_cod_data_source_file d2ob02182j2.cif
_cod_data_source_block jsc6
_cod_depositor_comments
;
The following automatic conversions were performed:

data item '_exptl_absorpt_correction_type' value 'Multi-Scan' was
changed to 'multi-scan' in accordance with the
/home/data/users/saulius/crontab/automatic-downloads/rss-feeds/RSC/lib/dictionaries/cif_core.dic
dictionary named 'cif_core.dic' version 2.4.2 last updated on
2011-04-26.

Automatic conversion script
Id: cif_fix_values 7556 2019-12-06 15:28:31Z antanas 

 Adding full bibliography for 7159071--7159072.cif.
;
_cod_database_code 7159071

loop_
_space_group_symop_operation_xyz
'x, y, z'
'-x, y, -z'
'x+1/2, y+1/2, z'
'-x+1/2, y+1/2, -z'

loop_
_atom_site_type_symbol
_atom_site_label
_atom_site_fract_x
_atom_site_fract_y
_atom_site_fract_z
_atom_site_U_iso_or_equiv
_atom_site_adp_type
_atom_site_calc_flag
_atom_site_refinement_flags_adp
_atom_site_refinement_flags_occupancy
_atom_site_refinement_flags_posn
_atom_site_occupancy
_atom_site_disorder_assembly
_atom_site_disorder_group
O O1 0.32977(19) 0.6503(3) 0.2384(3) 0.0488(9) Uani d . . . 1 . .
O O2 0.1103(2) 0.4832(4) -0.0737(4) 0.0755(15) Uani d . . . 1 . .
O O3 0.18401(19) 0.4042(3) 0.0832(3) 0.0491(9) Uani d . . . 1 . .
O O4 0.26105(18) 0.4383(3) 0.7611(3) 0.0453(8) Uani d . . . 1 . .
O O5 0.2920(2) 0.4190(3) 0.9600(3) 0.0562(10) Uani d . . . 1 . .
O O6 0.5223(4) 0.6059(5) 0.6983(7) 0.0956(18) Uani d . . . 1 . .
O O7 0.2500(2) 0.5397(3) 0.4358(3) 0.0479(9) Uani d . . . 1 . .
O O8 0.1871(2) 0.2305(3) 0.2037(3) 0.0566(10) Uani d . . . 1 . .
H H37 0.174434 0.226327 0.127976 0.085 Uiso calc U . R 1 . .
O O9 0.43977(19) 0.4067(3) 0.5041(3) 0.0527(9) Uani d . . . 1 . .
H H38 0.426249 0.392864 0.553656 0.079 Uiso calc U . R 1 . .
O O10 0.3445(3) 0.6627(3) 0.0712(4) 0.0668(13) Uani d . . . 1 . .
C C1 0.3582(4) 0.7948(5) 0.1982(6) 0.0636(16) Uani d . . . 1 . .
H H4 0.382625 0.822367 0.161327 0.095 Uiso calc U . R 1 . .
H H3 0.382094 0.799337 0.287566 0.095 Uiso calc U . R 1 . .
H H1 0.318036 0.82769 0.169441 0.095 Uiso calc U . R 1 . .
C C2 0.3457(3) 0.6966(4) 0.1622(5) 0.0515(13) Uani d . . . 1 . .
C C3 0.3254(2) 0.5505(4) 0.2310(4) 0.0432(11) Uani d . . . 1 . .
H H36 0.340679 0.527657 0.173187 0.052 Uiso calc U . R 1 . .
C C4 0.2581(2) 0.5218(4) 0.1860(3) 0.0420(11) Uani d . . . 1 . .
H H35 0.243431 0.543516 0.245397 0.05 Uiso calc U . R 1 . .
C C5 0.2494(2) 0.4169(4) 0.1710(3) 0.0406(10) Uani d . . . 1 . .
H H33 0.275786 0.393637 0.133673 0.049 Uiso calc U . R 1 . .
C C6 0.2650(2) 0.3596(4) 0.2856(4) 0.0402(10) Uani d . . . 1 . .
C C7 0.2260(2) 0.3811(4) 0.3561(4) 0.0410(10) Uani d . . . 1 . .
H H20 0.180509 0.390179 0.296375 0.049 Uiso calc U . R 1 . .
C C8 0.2483(2) 0.4575(4) 0.4516(4) 0.0393(10) Uani d . . . 1 . .
C C9 0.2665(2) 0.4152(4) 0.5730(4) 0.0398(10) Uani d . . . 1 . .
C C10 0.2887(3) 0.4742(4) 0.6852(4) 0.0426(11) Uani d . . . 1 . .
H H19 0.272315 0.538209 0.658722 0.051 Uiso calc U . R 1 . .
C C11 0.3580(3) 0.4803(4) 0.7698(4) 0.0479(12) Uani d . . . 1 . .
H H14 0.378968 0.42004 0.772616 0.058 Uiso calc U . R 1 . .
C C12 0.3872(3) 0.5571(4) 0.7295(4) 0.0519(13) Uani d . . . 1 . .
H H18 0.36853 0.616733 0.714538 0.062 Uiso calc U . R 1 . .
C C13 0.4381(3) 0.5442(4) 0.7142(5) 0.0510(12) Uani d . . . 1 . .
H H17 0.455922 0.48412 0.726753 0.061 Uiso calc U . R 1 . .
C C14 0.4677(3) 0.6186(5) 0.6790(5) 0.0530(12) Uani d . . . 1 . .
C C15 0.4392(5) 0.7099(6) 0.6389(12) 0.097(3) Uani d . . . 1 . .
H H16 0.465718 0.747284 0.615037 0.146 Uiso calc U . R 1 . .
H H15 0.435568 0.740401 0.706166 0.146 Uiso calc U . R 1 . .
H H2 0.397154 0.703088 0.568678 0.146 Uiso calc U . R 1 . .
C C16 0.2113(3) 0.5552(4) 0.0566(4) 0.0479(12) Uani d . . . 1 . .
H H34 0.233199 0.555776 0.004817 0.058 Uiso calc U . R 1 . .
C C17 0.1805(3) 0.6488(4) 0.0463(4) 0.0495(12) Uani d . . . 1 . .
H H6 0.147552 0.658393 -0.038182 0.074 Uiso calc U . R 1 . .
H H7 0.212338 0.697492 0.068832 0.074 Uiso calc U . R 1 . .
H H5 0.161604 0.650835 0.101575 0.074 Uiso calc U . R 1 . .
C C18 0.1621(3) 0.4802(4) 0.0110(4) 0.0523(13) Uani d . . . 1 . .
C C19 0.3354(3) 0.3553(4) 0.3785(4) 0.0407(10) Uani d . . . 1 . .
C C20 0.3415(3) 0.2818(4) 0.4491(4) 0.0452(12) Uani d . . . 1 . .
H H8 0.379335 0.263744 0.518693 0.054 Uiso calc U . R 1 . .
C C21 0.2798(3) 0.2326(4) 0.4020(4) 0.0475(12) Uani d . . . 1 . .
H H9 0.282389 0.165779 0.424518 0.057 Uiso calc U . R 1 . .
C C22 0.2344(3) 0.2924(4) 0.4315(5) 0.0487(13) Uani d . . . 1 . .
H H24 0.193021 0.260305 0.403629 0.058 Uiso calc U . R 1 . .
C C23 0.2603(3) 0.3226(4) 0.5623(4) 0.0471(12) Uani d . . . 1 . .
C C24 0.3028(3) 0.4477(4) 0.8807(4) 0.0435(11) Uani d . . . 1 . .
C C25 0.3601(3) 0.5005(4) 0.8940(4) 0.0494(12) Uani d . . . 1 . .
H H10 0.352021 0.567873 0.897638 0.059 Uiso calc U . R 1 . .
C C26 0.4201(4) 0.4758(8) 1.0058(5) 0.081(2) Uani d . . . 1 . .
H H12 0.416916 0.493734 1.079272 0.122 Uiso calc U . R 1 . .
H H13 0.455462 0.508575 1.004244 0.122 Uiso calc U . R 1 . .
H H11 0.427121 0.409092 1.007094 0.122 Uiso calc U . R 1 . .
C C27 0.2734(4) 0.2532(4) 0.6599(5) 0.0598(16) Uani d . . . 1 . .
H H21 0.298033 0.282033 0.740323 0.09 Uiso calc U . R 1 . .
H H22 0.297374 0.201755 0.650684 0.09 Uiso calc U . R 1 . .
H H23 0.23349 0.230165 0.653121 0.09 Uiso calc U . R 1 . .
C C28 0.2515(3) 0.2532(4) 0.2630(4) 0.0464(12) Uani d . . . 1 . .
C C29 0.2829(4) 0.2045(4) 0.1970(5) 0.0556(14) Uani d . . . 1 . .
H H26 0.273507 0.138298 0.191739 0.083 Uiso calc U . R 1 . .
H H27 0.328636 0.213789 0.242398 0.083 Uiso calc U . R 1 . .
H H25 0.266859 0.230001 0.114299 0.083 Uiso calc U . R 1 . .
C C30 0.3876(2) 0.4156(4) 0.3833(4) 0.0422(10) Uani d . . . 1 . .
C C31 0.4102(2) 0.3789(4) 0.2937(4) 0.0437(10) Uani d . . . 1 . .
H H28 0.441995 0.420815 0.29273 0.066 Uiso calc U . R 1 . .
H H29 0.374252 0.375102 0.211327 0.066 Uiso calc U . R 1 . .
H H30 0.428585 0.317372 0.319912 0.066 Uiso calc U . R 1 . .
C C32 0.3704(2) 0.5186(4) 0.3611(4) 0.0442(11) Uani d . . . 1 . .
H H32 0.351769 0.536604 0.414502 0.053 Uiso calc U . R 1 . .
H H31 0.41017 0.553847 0.389036 0.053 Uiso calc U . R 1 . .

loop_
_atom_site_aniso_label
_atom_site_aniso_U_11
_atom_site_aniso_U_22
_atom_site_aniso_U_33
_atom_site_aniso_U_12
_atom_site_aniso_U_13
_atom_site_aniso_U_23
O1 0.068(2) 0.052(2) 0.0396(16) 0.0005(17) 0.0365(16) 0.0039(14)
O2 0.066(3) 0.077(3) 0.049(2) 0.017(2) -0.0017(19) -0.014(2)
O3 0.053(2) 0.060(2) 0.0320(14) 0.0055(17) 0.0177(13) -0.0055(14)
O4 0.061(2) 0.059(2) 0.0291(14) -0.0032(16) 0.0316(14) -0.0013(13)
O5 0.083(3) 0.068(3) 0.0373(16) -0.005(2) 0.0441(18) -0.0008(16)
O6 0.105(5) 0.087(4) 0.117(5) 0.004(4) 0.071(4) 0.000(3)
O7 0.076(2) 0.047(2) 0.0340(15) 0.0041(17) 0.0371(15) 0.0004(13)
O8 0.070(3) 0.057(2) 0.0416(17) -0.0124(19) 0.0250(16) -0.0100(15)
O9 0.053(2) 0.069(2) 0.0310(14) 0.0095(18) 0.0158(14) -0.0041(15)
O10 0.101(4) 0.062(3) 0.066(2) 0.002(2) 0.063(3) 0.006(2)
C1 0.075(4) 0.062(4) 0.064(3) -0.004(3) 0.041(3) 0.009(3)
C2 0.066(3) 0.056(3) 0.049(3) 0.001(3) 0.041(2) 0.003(2)
C3 0.056(3) 0.053(3) 0.0287(19) 0.006(2) 0.0271(19) 0.0007(18)
C4 0.060(3) 0.052(3) 0.0229(18) 0.006(2) 0.0273(18) 0.0033(17)
C5 0.053(3) 0.051(3) 0.0238(17) 0.002(2) 0.0230(17) -0.0007(17)
C6 0.048(3) 0.047(3) 0.0296(18) -0.002(2) 0.0213(18) -0.0002(18)
C7 0.049(3) 0.054(3) 0.0279(18) -0.006(2) 0.0252(17) -0.0022(18)
C8 0.043(2) 0.053(3) 0.0271(18) 0.007(2) 0.0202(16) 0.0014(18)
C9 0.057(3) 0.044(2) 0.0279(18) -0.002(2) 0.0278(17) 0.0022(17)
C10 0.068(3) 0.044(3) 0.0284(18) 0.000(2) 0.034(2) 0.0018(17)
C11 0.064(3) 0.063(3) 0.033(2) -0.002(2) 0.036(2) -0.002(2)
C12 0.063(3) 0.059(3) 0.038(2) 0.000(3) 0.027(2) -0.001(2)
C13 0.064(3) 0.051(3) 0.041(2) 0.004(2) 0.028(2) 0.001(2)
C14 0.051(3) 0.062(3) 0.054(3) -0.004(2) 0.032(2) -0.002(2)
C15 0.101(7) 0.063(5) 0.155(9) 0.015(4) 0.084(7) 0.033(5)
C16 0.062(3) 0.064(3) 0.0235(18) 0.019(2) 0.0249(18) 0.0051(18)
C17 0.065(3) 0.055(3) 0.036(2) 0.017(2) 0.029(2) 0.007(2)
C18 0.056(3) 0.064(3) 0.033(2) 0.017(3) 0.018(2) -0.002(2)
C19 0.057(3) 0.050(3) 0.0228(17) 0.002(2) 0.0250(17) -0.0046(16)
C20 0.066(3) 0.054(3) 0.0227(16) 0.013(2) 0.0262(18) 0.0015(17)
C21 0.076(3) 0.048(3) 0.0292(19) 0.002(2) 0.034(2) -0.0024(18)
C22 0.077(4) 0.049(3) 0.040(2) -0.012(3) 0.044(2) -0.006(2)
C23 0.064(3) 0.059(3) 0.033(2) -0.007(2) 0.034(2) 0.001(2)
C24 0.067(3) 0.043(2) 0.033(2) 0.000(2) 0.034(2) -0.0028(17)
C25 0.065(3) 0.062(3) 0.0302(19) -0.002(3) 0.030(2) -0.006(2)
C26 0.066(4) 0.148(8) 0.036(2) -0.003(4) 0.028(2) -0.001(3)
C27 0.112(5) 0.042(3) 0.047(3) -0.005(3) 0.056(3) 0.003(2)
C28 0.069(3) 0.046(3) 0.031(2) -0.005(2) 0.028(2) -0.0066(18)
C29 0.093(4) 0.048(3) 0.034(2) 0.002(3) 0.037(2) -0.003(2)
C30 0.043(2) 0.061(3) 0.0246(17) 0.002(2) 0.0174(16) -0.0031(18)
C31 0.043(2) 0.057(3) 0.035(2) 0.005(2) 0.0213(18) 0.0012(18)
C32 0.044(2) 0.065(3) 0.0294(19) 0.003(2) 0.0222(17) -0.0002(18)

loop_
_atom_type_symbol
_atom_type_description
_atom_type_scat_dispersion_real
_atom_type_scat_dispersion_imag
_atom_type_scat_source
C C 0.0181 0.0091 'International Tables Vol C Tables 4.2.6.8 and 6.1.1.4'
H H 0.0000 0.0000 'International Tables Vol C Tables 4.2.6.8 and 6.1.1.4'
O O 0.0492 0.0322 'International Tables Vol C Tables 4.2.6.8 and 6.1.1.4'

loop_
_geom_angle_atom_site_label_1
_geom_angle_atom_site_label_2
_geom_angle_atom_site_label_3
_geom_angle_site_symmetry_1
_geom_angle_site_symmetry_3
_geom_angle
_geom_angle_publ_flag
C2 O1 C3 . . 119.2(4) ?
C18 O3 C5 . . 109.9(5) ?
C24 O4 C10 . . 109.7(4) ?
C28 O8 H37 . . 109.5 ?
C30 O9 H38 . . 109.5 ?
C2 C1 H4 . . 109.5 ?
C2 C1 H3 . . 109.5 ?
H4 C1 H3 . . 109.5 ?
C2 C1 H1 . . 109.5 ?
H4 C1 H1 . . 109.5 ?
H3 C1 H1 . . 109.5 ?
O10 C2 O1 . . 123.5(6) ?
O10 C2 C1 . . 125.6(5) ?
O1 C2 C1 . . 110.6(5) ?
O1 C3 C4 . . 109.5(4) ?
O1 C3 C32 . . 103.9(4) ?
C4 C3 C32 . . 114.5(4) ?
O1 C3 H36 . . 109.6 ?
C4 C3 H36 . . 109.6 ?
C32 C3 H36 . . 109.6 ?
C3 C4 C5 . . 112.4(4) ?
C3 C4 C16 . . 115.6(4) ?
C5 C4 C16 . . 101.2(4) ?
C3 C4 H35 . . 109.1 ?
C5 C4 H35 . . 109.1 ?
C16 C4 H35 . . 109.1 ?
O3 C5 C6 . . 109.6(4) ?
O3 C5 C4 . . 104.8(4) ?
C6 C5 C4 . . 117.7(3) ?
O3 C5 H33 . . 108.1 ?
C6 C5 H33 . . 108.1 ?
C4 C5 H33 . . 108.1 ?
C5 C6 C19 . . 114.9(4) ?
C5 C6 C28 . . 115.2(4) ?
C19 C6 C28 . . 99.0(4) ?
C5 C6 C7 . . 116.9(4) ?
C19 C6 C7 . . 108.9(3) ?
C28 C6 C7 . . 99.6(4) ?
C8 C7 C22 . . 103.8(4) ?
C8 C7 C6 . . 119.2(4) ?
C22 C7 C6 . . 103.0(4) ?
C8 C7 H20 . . 110.1 ?
C22 C7 H20 . . 110.1 ?
C6 C7 H20 . . 110.1 ?
O7 C8 C9 . . 123.6(4) ?
O7 C8 C7 . . 128.1(4) ?
C9 C8 C7 . . 108.3(4) ?
C23 C9 C8 . . 110.1(4) ?
C23 C9 C10 . . 129.3(4) ?
C8 C9 C10 . . 120.6(4) ?
O4 C10 C11 . . 105.1(3) ?
O4 C10 C9 . . 108.4(4) ?
C11 C10 C9 . . 118.5(4) ?
O4 C10 H19 . . 108.1 ?
C11 C10 H19 . . 108.1 ?
C9 C10 H19 . . 108.1 ?
C10 C11 C12 . . 110.3(4) ?
C10 C11 C25 . . 102.4(4) ?
C12 C11 C25 . . 112.5(5) ?
C10 C11 H14 . . 110.4 ?
C12 C11 H14 . . 110.4 ?
C25 C11 H14 . . 110.4 ?
C13 C12 C11 . . 122.5(6) ?
C13 C12 H18 . . 118.7 ?
C11 C12 H18 . . 118.7 ?
C12 C13 C14 . . 122.9(6) ?
C12 C13 H17 . . 118.6 ?
C14 C13 H17 . . 118.6 ?
O6 C14 C15 . . 119.3(7) ?
O6 C14 C13 . . 116.9(6) ?
C15 C14 C13 . . 123.3(6) ?
C14 C15 H16 . . 109.5 ?
C14 C15 H15 . . 109.5 ?
H16 C15 H15 . . 109.5 ?
C14 C15 H2 . . 109.5 ?
H16 C15 H2 . . 109.5 ?
H15 C15 H2 . . 109.5 ?
C18 C16 C17 . . 110.3(5) ?
C18 C16 C4 . . 102.9(4) ?
C17 C16 C4 . . 117.2(4) ?
C18 C16 H34 . . 108.7 ?
C17 C16 H34 . . 108.7 ?
C4 C16 H34 . . 108.7 ?
C16 C17 H6 . . 109.5 ?
C16 C17 H7 . . 109.5 ?
H6 C17 H7 . . 109.5 ?
C16 C17 H5 . . 109.5 ?
H6 C17 H5 . . 109.5 ?
H7 C17 H5 . . 109.5 ?
O2 C18 O3 . . 122.0(6) ?
O2 C18 C16 . . 127.8(6) ?
O3 C18 C16 . . 110.2(4) ?
C20 C19 C30 . . 126.9(5) ?
C20 C19 C6 . . 105.4(5) ?
C30 C19 C6 . . 127.6(4) ?
C19 C20 C21 . . 109.8(5) ?
C19 C20 H8 . . 125.1 ?
C21 C20 H8 . . 125.1 ?
C20 C21 C28 . . 100.4(4) ?
C20 C21 C22 . . 108.4(4) ?
C28 C21 C22 . . 99.2(4) ?
C20 C21 H9 . . 115.6 ?
C28 C21 H9 . . 115.6 ?
C22 C21 H9 . . 115.6 ?
C23 C22 C7 . . 106.2(4) ?
C23 C22 C21 . . 115.5(5) ?
C7 C22 C21 . . 103.3(4) ?
C23 C22 H24 . . 110.5 ?
C7 C22 H24 . . 110.5 ?
C21 C22 H24 . . 110.5 ?
C9 C23 C27 . . 128.4(4) ?
C9 C23 C22 . . 111.5(4) ?
C27 C23 C22 . . 120.1(5) ?
O5 C24 O4 . . 121.7(5) ?
O5 C24 C25 . . 128.3(5) ?
O4 C24 C25 . . 110.0(4) ?
C26 C25 C24 . . 114.3(5) ?
C26 C25 C11 . . 116.3(5) ?
C24 C25 C11 . . 101.0(4) ?
C26 C25 H10 . . 108.3 ?
C24 C25 H10 . . 108.3 ?
C11 C25 H10 . . 108.3 ?
C25 C26 H12 . . 109.5 ?
C25 C26 H13 . . 109.5 ?
H12 C26 H13 . . 109.5 ?
C25 C26 H11 . . 109.5 ?
H12 C26 H11 . . 109.5 ?
H13 C26 H11 . . 109.5 ?
C23 C27 H21 . . 109.5 ?
C23 C27 H22 . . 109.5 ?
H21 C27 H22 . . 109.5 ?
C23 C27 H23 . . 109.5 ?
H21 C27 H23 . . 109.5 ?
H22 C27 H23 . . 109.5 ?
O8 C28 C29 . . 108.3(4) ?
O8 C28 C21 . . 109.7(4) ?
C29 C28 C21 . . 115.8(5) ?
O8 C28 C6 . . 114.0(5) ?
C29 C28 C6 . . 116.0(5) ?
C21 C28 C6 . . 92.5(4) ?
C28 C29 H26 . . 109.5 ?
C28 C29 H27 . . 109.5 ?
H26 C29 H27 . . 109.5 ?
C28 C29 H25 . . 109.5 ?
H26 C29 H25 . . 109.5 ?
H27 C29 H25 . . 109.5 ?
O9 C30 C19 . . 107.0(4) ?
O9 C30 C31 . . 106.8(4) ?
C19 C30 C31 . . 109.7(4) ?
O9 C30 C32 . . 107.7(4) ?
C19 C30 C32 . . 114.0(4) ?
C31 C30 C32 . . 111.3(4) ?
C30 C31 H28 . . 109.5 ?
C30 C31 H29 . . 109.5 ?
H28 C31 H29 . . 109.5 ?
C30 C31 H30 . . 109.5 ?
H28 C31 H30 . . 109.5 ?
H29 C31 H30 . . 109.5 ?
C3 C32 C30 . . 118.7(4) ?
C3 C32 H32 . . 107.6 ?
C30 C32 H32 . . 107.6 ?
C3 C32 H31 . . 107.6 ?
C30 C32 H31 . . 107.6 ?
H32 C32 H31 . . 107.1 ?

loop_
_geom_bond_atom_site_label_1
_geom_bond_atom_site_label_2
_geom_bond_site_symmetry_2
_geom_bond_distance
_geom_bond_publ_flag
O1 C2 . 1.348(6) ?
O1 C3 . 1.448(7) ?
O2 C18 . 1.194(7) ?
O3 C18 . 1.357(7) ?
O3 C5 . 1.442(6) ?
O4 C24 . 1.349(6) ?
O4 C10 . 1.472(5) ?
O5 C24 . 1.199(6) ?
O6 C14 . 1.228(9) ?
O7 C8 . 1.210(7) ?
O8 C28 . 1.404(7) ?
O8 H37 . 0.84 ?
O9 C30 . 1.436(5) ?
O9 H38 . 0.84 ?
O10 C2 . 1.214(7) ?
C1 C2 . 1.477(10) ?
C1 H4 . 0.98 ?
C1 H3 . 0.98 ?
C1 H1 . 0.98 ?
C3 C4 . 1.500(8) ?
C3 C32 . 1.529(6) ?
C3 H36 . 1.0 ?
C4 C5 . 1.532(7) ?
C4 C16 . 1.541(6) ?
C4 H35 . 1.0 ?
C5 C6 . 1.529(6) ?
C5 H33 . 1.0 ?
C6 C19 . 1.536(7) ?
C6 C28 . 1.573(7) ?
C6 C7 . 1.577(6) ?
C7 C8 . 1.520(7) ?
C7 C22 . 1.545(7) ?
C7 H20 . 1.0 ?
C8 C9 . 1.485(6) ?
C9 C23 . 1.349(8) ?
C9 C10 . 1.498(6) ?
C10 C11 . 1.497(8) ?
C10 H19 . 1.0 ?
C11 C12 . 1.518(8) ?
C11 C25 . 1.539(6) ?
C11 H14 . 1.0 ?
C12 C13 . 1.332(9) ?
C12 H18 . 0.95 ?
C13 C14 . 1.465(8) ?
C13 H17 . 0.95 ?
C14 C15 . 1.464(11) ?
C15 H16 . 0.98 ?
C15 H15 . 0.98 ?
C15 H2 . 0.98 ?
C16 C18 . 1.506(9) ?
C16 C17 . 1.520(8) ?
C16 H34 . 1.0 ?
C17 H6 . 0.98 ?
C17 H7 . 0.98 ?
C17 H5 . 0.98 ?
C19 C20 . 1.340(7) ?
C19 C30 . 1.506(7) ?
C20 C21 . 1.494(9) ?
C20 H8 . 0.95 ?
C21 C28 . 1.552(6) ?
C21 C22 . 1.561(8) ?
C21 H9 . 1.0 ?
C22 C23 . 1.500(6) ?
C22 H24 . 1.0 ?
C23 C27 . 1.485(7) ?
C24 C25 . 1.512(8) ?
C25 C26 . 1.499(9) ?
C25 H10 . 1.0 ?
C26 H12 . 0.98 ?
C26 H13 . 0.98 ?
C26 H11 . 0.98 ?
C27 H21 . 0.98 ?
C27 H22 . 0.98 ?
C27 H23 . 0.98 ?
C28 C29 . 1.517(8) ?
C29 H26 . 0.98 ?
C29 H27 . 0.98 ?
C29 H25 . 0.98 ?
C30 C31 . 1.535(6) ?
C30 C32 . 1.538(8) ?
C31 H28 . 0.98 ?
C31 H29 . 0.98 ?
C31 H30 . 0.98 ?
C32 H32 . 0.99 ?
C32 H31 . 0.99 ?

loop_
_geom_hbond_atom_site_label_D
_geom_hbond_atom_site_label_H
_geom_hbond_atom_site_label_A
_geom_hbond_site_symmetry_A
_geom_hbond_distance_DH
_geom_hbond_distance_HA
_geom_hbond_distance_DA
_geom_hbond_angle_DHA
_geom_hbond_publ_flag
O8 H37 O10 4_545 0.84 2.46 3.265(5) 160.3 ?
C1 H4 O2 4 0.98 2.61 3.386(8) 136.6 ?
C4 H35 O7 . 1.00 2.28 3.189(5) 150.3 ?
C5 H33 O5 1_554 1.00 2.38 3.215(5) 140.3 ?
C16 H34 O5 1_554 1.00 2.64 3.351(6) 128.4 ?
C25 H10 O8 4_556 1.00 2.63 3.543(8) 152.5 ?
C25 H10 O10 1_556 1.00 2.62 3.349(7) 129.6 ?
C32 H31 O6 2_656 0.99 2.45 3.244(8) 137.1 ?
C32 H32 O7 . 0.99 2.57 3.431(6) 144.9 ?

loop_
_geom_torsion_atom_site_label_1
_geom_torsion_atom_site_label_2
_geom_torsion_atom_site_label_3
_geom_torsion_atom_site_label_4
_geom_torsion_site_symmetry_1
_geom_torsion_site_symmetry_2
_geom_torsion_site_symmetry_3
_geom_torsion_site_symmetry_4
_geom_torsion
_geom_torsion_publ_flag
C3 O1 C2 O10 . . . . 15.4(9) ?
C3 O1 C2 C1 . . . . -170.3(5) ?
C2 O1 C3 C4 . . . . -113.2(5) ?
C2 O1 C3 C32 . . . . 124.0(5) ?
O1 C3 C4 C5 . . . . 177.7(3) ?
C32 C3 C4 C5 . . . . -66.1(5) ?
O1 C3 C4 C16 . . . . 62.1(5) ?
C32 C3 C4 C16 . . . . 178.4(4) ?
C18 O3 C5 C6 . . . . 152.5(4) ?
C18 O3 C5 C4 . . . . 25.3(4) ?
C3 C4 C5 O3 . . . . -156.6(3) ?
C16 C4 C5 O3 . . . . -32.7(4) ?
C3 C4 C5 C6 . . . . 81.3(5) ?
C16 C4 C5 C6 . . . . -154.8(4) ?
O3 C5 C6 C19 . . . . 171.2(4) ?
C4 C5 C6 C19 . . . . -69.2(6) ?
O3 C5 C6 C28 . . . . 57.1(5) ?
C4 C5 C6 C28 . . . . 176.7(4) ?
O3 C5 C6 C7 . . . . -59.3(5) ?
C4 C5 C6 C7 . . . . 60.3(6) ?
C5 C6 C7 C8 . . . . -86.2(5) ?
C19 C6 C7 C8 . . . . 46.1(6) ?
C28 C6 C7 C8 . . . . 149.1(4) ?
C5 C6 C7 C22 . . . . 159.7(4) ?
C19 C6 C7 C22 . . . . -68.0(5) ?
C28 C6 C7 C22 . . . . 34.9(5) ?
C22 C7 C8 O7 . . . . -179.4(5) ?
C6 C7 C8 O7 . . . . 66.9(7) ?
C22 C7 C8 C9 . . . . -1.5(5) ?
C6 C7 C8 C9 . . . . -115.2(5) ?
O7 C8 C9 C23 . . . . -179.4(5) ?
C7 C8 C9 C23 . . . . 2.6(6) ?
O7 C8 C9 C10 . . . . -0.2(8) ?
C7 C8 C9 C10 . . . . -178.2(5) ?
C24 O4 C10 C11 . . . . 16.5(5) ?
C24 O4 C10 C9 . . . . 144.2(4) ?
C23 C9 C10 O4 . . . . -41.5(8) ?
C8 C9 C10 O4 . . . . 139.5(4) ?
C23 C9 C10 C11 . . . . 78.1(7) ?
C8 C9 C10 C11 . . . . -100.9(6) ?
O4 C10 C11 C12 . . . . -150.9(4) ?
C9 C10 C11 C12 . . . . 87.7(6) ?
O4 C10 C11 C25 . . . . -30.9(5) ?
C9 C10 C11 C25 . . . . -152.3(4) ?
C10 C11 C12 C13 . . . . -129.1(5) ?
C25 C11 C12 C13 . . . . 117.2(6) ?
C11 C12 C13 C14 . . . . -178.1(5) ?
C12 C13 C14 O6 . . . . 161.5(6) ?
C12 C13 C14 C15 . . . . -9.8(10) ?
C3 C4 C16 C18 . . . . 150.0(4) ?
C5 C4 C16 C18 . . . . 28.2(5) ?
C3 C4 C16 C17 . . . . -88.8(6) ?
C5 C4 C16 C17 . . . . 149.5(5) ?
C5 O3 C18 O2 . . . . 175.0(5) ?
C5 O3 C18 C16 . . . . -6.4(5) ?
C17 C16 C18 O2 . . . . 37.8(7) ?
C4 C16 C18 O2 . . . . 163.6(6) ?
C17 C16 C18 O3 . . . . -140.6(4) ?
C4 C16 C18 O3 . . . . -14.8(5) ?
C5 C6 C19 C20 . . . . -161.1(4) ?
C28 C6 C19 C20 . . . . -37.8(4) ?
C7 C6 C19 C20 . . . . 65.6(5) ?
C5 C6 C19 C30 . . . . 14.4(6) ?
C28 C6 C19 C30 . . . . 137.7(4) ?
C7 C6 C19 C30 . . . . -118.9(5) ?
C30 C19 C20 C21 . . . . -171.0(4) ?
C6 C19 C20 C21 . . . . 4.5(5) ?
C19 C20 C21 C28 . . . . 31.1(5) ?
C19 C20 C21 C22 . . . . -72.3(5) ?
C8 C7 C22 C23 . . . . 0.1(6) ?
C6 C7 C22 C23 . . . . 125.0(4) ?
C8 C7 C22 C21 . . . . -121.9(4) ?
C6 C7 C22 C21 . . . . 3.0(5) ?
C20 C21 C22 C23 . . . . -51.7(6) ?
C28 C21 C22 C23 . . . . -156.0(4) ?
C20 C21 C22 C7 . . . . 63.7(5) ?
C28 C21 C22 C7 . . . . -40.5(5) ?
C8 C9 C23 C27 . . . . 179.7(6) ?
C10 C9 C23 C27 . . . . 0.6(10) ?
C8 C9 C23 C22 . . . . -2.6(6) ?
C10 C9 C23 C22 . . . . 178.3(5) ?
C7 C22 C23 C9 . . . . 1.6(6) ?
C21 C22 C23 C9 . . . . 115.4(5) ?
C7 C22 C23 C27 . . . . 179.5(6) ?
C21 C22 C23 C27 . . . . -66.8(7) ?
C10 O4 C24 O5 . . . . -176.2(5) ?
C10 O4 C24 C25 . . . . 5.9(6) ?
O5 C24 C25 C26 . . . . 31.8(9) ?
O4 C24 C25 C26 . . . . -150.6(5) ?
O5 C24 C25 C11 . . . . 157.4(6) ?
O4 C24 C25 C11 . . . . -24.9(6) ?
C10 C11 C25 C26 . . . . 157.4(6) ?
C12 C11 C25 C26 . . . . -84.1(8) ?
C10 C11 C25 C24 . . . . 33.1(6) ?
C12 C11 C25 C24 . . . . 151.6(5) ?
C20 C21 C28 O8 . . . . -166.8(4) ?
C22 C21 C28 O8 . . . . -56.0(5) ?
C20 C21 C28 C29 . . . . 70.3(6) ?
C22 C21 C28 C29 . . . . -178.9(5) ?
C20 C21 C28 C6 . . . . -50.2(4) ?
C22 C21 C28 C6 . . . . 60.6(5) ?
C5 C6 C28 O8 . . . . -71.5(5) ?
C19 C6 C28 O8 . . . . 165.4(4) ?
C7 C6 C28 O8 . . . . 54.4(4) ?
C5 C6 C28 C29 . . . . 55.2(6) ?
C19 C6 C28 C29 . . . . -67.8(5) ?
C7 C6 C28 C29 . . . . -178.9(4) ?
C5 C6 C28 C21 . . . . 175.6(4) ?
C19 C6 C28 C21 . . . . 52.6(4) ?
C7 C6 C28 C21 . . . . -58.5(4) ?
C20 C19 C30 O9 . . . . -23.6(6) ?
C6 C19 C30 O9 . . . . 161.8(4) ?
C20 C19 C30 C31 . . . . 91.8(5) ?
C6 C19 C30 C31 . . . . -82.7(6) ?
C20 C19 C30 C32 . . . . -142.6(4) ?
C6 C19 C30 C32 . . . . 42.8(6) ?
O1 C3 C32 C30 . . . . -168.8(4) ?
C4 C3 C32 C30 . . . . 71.8(5) ?
O9 C30 C32 C3 . . . . 167.9(4) ?
C19 C30 C32 C3 . . . . -73.5(5) ?
C31 C30 C32 C3 . . . . 51.2(6) ?
